data_4127335
loop_
_publ_author_name
'Zhang, Qian'
'Wang, Ting'
'Zhang, Xinhao'
'Tong, Shuo'
'Wu, Yun-Dong'
'Wang, Mei-Xiang'

_publ_section_title
;
 Radical Reactivity, Catalysis and Reaction Mechanism of Arylcopper(II)
 Compounds: The Missing Link in Organocopper Chemistry.
;
_journal_name_full 'Journal of the American Chemical Society'
_journal_paper_doi 10.1021/jacs.9b10226
_journal_year 2019
_chemical_formula_moiety 'C33 H36 N8 O'
_chemical_formula_sum 'C33 H36 N8 O'
_chemical_formula_weight 560.70
_space_group_crystal_system triclinic
_space_group_IT_number 2
_space_group_name_Hall '-P 1'
_space_group_name_H-M_alt 'P -1'
_symmetry_space_group_name_Hall '-P 1'
_symmetry_space_group_name_H-M 'P -1'
_atom_sites_solution_hydrogens geom
_atom_sites_solution_primary direct
_audit_creation_date 2016-05-13
_audit_creation_method
;
Olex2 1.2
(compiled 2016.02.19 svn.r3266 for OlexSys, GUI svn.r5155)
;
_cell_angle_alpha 87.306(7)
_cell_angle_beta 88.844(8)
_cell_angle_gamma 80.607(9)
_cell_formula_units_Z 2
_cell_length_a 9.994(3)
_cell_length_b 12.000(3)
_cell_length_c 13.119(4)
_cell_measurement_reflns_used 3509
_cell_measurement_temperature 296.1500
_cell_measurement_theta_max 27.4779
_cell_measurement_theta_min 1.5541
_cell_volume 1550.4(8)
_computing_cell_refinement 'CrystalClear (Rigaku Inc., 2007)'
_computing_data_collection 'CrystalClear (Rigaku Inc., 2007)'
_computing_data_reduction 'CrystalClear (Rigaku Inc., 2007)'
_computing_molecular_graphics 'Olex2 (Dolomanov et al., 2009)'
_computing_publication_material 'CIFTAB (Sheldrick, 2013)'
_computing_structure_refinement 'SHELXL (Sheldrick, 2014)'
_computing_structure_solution
;
'SHELXT (Sheldrick, 2014)'
;
_diffrn_ambient_temperature 296.1500
_diffrn_detector_area_resol_mean 28.5714
_diffrn_measured_fraction_theta_full 0.995
_diffrn_measured_fraction_theta_max 0.995
_diffrn_measurement_details
;
scan:
    Number of images: 360
               Slice: -110.0000 - 70.0000
         Image width: 0.5000
            Exp time: 15.0000
       Rotation axis: Omega
               Omega: 0.0000
                 Chi: 45.0000
                 Phi: 0.0000
                 XTD: 45.0045
              2theta: -19.8981
scan:
    Number of images: 360
               Slice: -110.0000 - 70.0000
         Image width: 0.5000
            Exp time: 15.0000
       Rotation axis: Omega
               Omega: 0.0000
                 Chi: 45.0000
                 Phi: 90.0000
                 XTD: 45.0045
              2theta: -19.8981
scan:
    Number of images: 360
               Slice: -110.0000 - 70.0000
         Image width: 0.5000
            Exp time: 15.0000
       Rotation axis: Omega
               Omega: 0.0000
                 Chi: 45.0000
                 Phi: 180.0000
                 XTD: 45.0045
              2theta: -19.8981
;
_diffrn_measurement_device
;
Saturn724+ (2x2 bin mode)
;
_diffrn_measurement_device_details
;
AFC10: Fixed Chi 2 circle
;
_diffrn_measurement_device_type 'MM007-HF CCD(Saturn 724+)'
_diffrn_measurement_method '\w scans at fixed \c = 45\%'
_diffrn_orient_matrix_type d*Trek
_diffrn_orient_matrix_UB_11 -0.0141
_diffrn_orient_matrix_UB_12 0.0252
_diffrn_orient_matrix_UB_13 0.0972
_diffrn_orient_matrix_UB_21 0.0695
_diffrn_orient_matrix_UB_22 0.0454
_diffrn_orient_matrix_UB_23 -0.0160
_diffrn_orient_matrix_UB_31 -0.0462
_diffrn_orient_matrix_UB_32 0.0565
_diffrn_orient_matrix_UB_33 -0.0223
_diffrn_radiation_detector CCD
_diffrn_radiation_monochromator Confocal
_diffrn_radiation_type MoK\a
_diffrn_radiation_wavelength 0.71073
_diffrn_reflns_av_R_equivalents 0.0396
_diffrn_reflns_av_unetI/netI 0.0352
_diffrn_reflns_Laue_measured_fraction_full 0.995
_diffrn_reflns_Laue_measured_fraction_max 0.995
_diffrn_reflns_limit_h_max 11
_diffrn_reflns_limit_h_min -11
_diffrn_reflns_limit_k_max 14
_diffrn_reflns_limit_k_min -14
_diffrn_reflns_limit_l_max 15
_diffrn_reflns_limit_l_min -15
_diffrn_reflns_number 16068
_diffrn_reflns_point_group_measured_fraction_full 0.995
_diffrn_reflns_point_group_measured_fraction_max 0.995
_diffrn_reflns_theta_full 25.200
_diffrn_reflns_theta_max 25.200
_diffrn_reflns_theta_min 1.554
_diffrn_source 'Rotating Anode'
_diffrn_source_current 24.0000
_diffrn_source_power 1.2000
_diffrn_source_voltage 50.0000
_exptl_absorpt_coefficient_mu 0.076
_exptl_absorpt_correction_T_max 1.00000
_exptl_absorpt_correction_T_min 0.72155
_exptl_absorpt_correction_type multi-scan
_exptl_absorpt_process_details 'CrystalClear (Rigaku Inc., 2007)'
_exptl_crystal_colour Colorless
_exptl_crystal_density_diffrn 1.201
_exptl_crystal_description block
_exptl_crystal_F_000 596
_exptl_crystal_size_max 0.301
_exptl_crystal_size_mid 0.198
_exptl_crystal_size_min 0.136
_refine_diff_density_max 0.468
_refine_diff_density_min -0.463
_refine_diff_density_rms 0.045
_refine_ls_extinction_method none
_refine_ls_goodness_of_fit_ref 2.013
_refine_ls_hydrogen_treatment constr
_refine_ls_matrix_type full
_refine_ls_number_parameters 452
_refine_ls_number_reflns 5541
_refine_ls_number_restraints 50
_refine_ls_restrained_S_all 2.292
_refine_ls_R_factor_all 0.1263
_refine_ls_R_factor_gt 0.1099
_refine_ls_shift/su_max 0.001
_refine_ls_shift/su_mean 0.000
_refine_ls_structure_factor_coef Fsqd
_refine_ls_weighting_details 'w=1/[\s^2^(Fo^2^)+(0.1000P)^2^] where P=(Fo^2^+2Fc^2^)/3'
_refine_ls_weighting_scheme calc
_refine_ls_wR_factor_gt 0.2991
_refine_ls_wR_factor_ref 0.3097
_reflns_Friedel_coverage 0.000
_reflns_number_gt 4425
_reflns_number_total 5541
_reflns_threshold_expression 'I > 2\s(I)'
_cod_data_source_file ja9b10226_si_005.cif
_cod_data_source_block mx4807a
_cod_original_cell_volume 1550.4(7)
_cod_database_code 4127335
_shelx_space_group_comment
;
The symmetry employed for this shelxl refinement is uniquely defined
by the following loop, which should always be used as a source of
symmetry information in preference to the above space-group names.
They are only intended as comments.
;
_diffrn_number_total 7056
_olex2_refinement_description
;
1. Fixed Uiso
 At 1.2 times of:
  All C(H) groups, All C(H,H) groups
 At 1.5 times of:
  All C(H,H,H) groups
2. Restrained distances
 O32-C31 = O32A-C31
 1.2 with sigma of 0.01
 C31-C25 = C31-C1
 1.54 with sigma of 0.01
 C1-O32A
 2.4 with sigma of 0.02
 C25-O32A
 2.4 with sigma of 0.02
3. Rigid bond restraints
 C10, C9
 with sigma for 1-2 distances of 0.01 and sigma for 1-3 distances of 0.01
 C31, C25
 with sigma for 1-2 distances of 0.01 and sigma for 1-3 distances of 0.01
 C25, C31
 with sigma for 1-2 distances of 0.01 and sigma for 1-3 distances of 0.01
4. Uiso/Uaniso restraints and constraints
O32 \\sim C31 \\sim O32A: within 1.7A with sigma of 0.02 and sigma for terminal
atoms of 0.04
Uanis(O32) \\sim Ueq, Uanis(O32A) \\sim Ueq, Uanis(C31) \\sim Ueq: with sigma
of 0.01 and sigma for terminal atoms of 0.02
Uanis(N8A) \\sim Ueq, Uanis(N8) \\sim Ueq: with sigma of 0.01 and sigma for
terminal atoms of 0.02
5. Others
 Sof(O32A)=1-FVAR(1)
 Sof(O32)=FVAR(1)
 Sof(H25A)=Sof(C30A)=Sof(N8A)=Sof(C26A)=Sof(H26C)=Sof(H26D)=Sof(C27A)=
 Sof(C29A)=Sof(H29D)=Sof(H29E)=Sof(H29F)=Sof(C28A)=Sof(H28D)=Sof(H28E)=
 Sof(H28F)=1-FVAR(2)
 Sof(N8)=Sof(H25)=Sof(C26)=Sof(H26A)=Sof(H26B)=Sof(C27)=Sof(C28)=Sof(H28A)=
 Sof(H28B)=Sof(H28C)=Sof(C29)=Sof(H29A)=Sof(H29B)=Sof(H29C)=Sof(C30)=FVAR(2)
 Fixed Z: C25(0.206629)
6.a Ternary CH refined with riding coordinates:
 C25(H25), C25(H25A)
6.b Secondary CH2 refined with riding coordinates:
 C26(H26A,H26B), C26A(H26C,H26D)
6.c Aromatic/amide H refined with riding coordinates:
 C2(H2), C3(H3), C4(H4), C8(H8), C9(H9), C10(H10), C14(H14), C15(H15),
 C16(H16), C20(H20), C21(H21), C22(H22)
6.d Idealised Me refined as rotating group:
 C6(H6A,H6B,H6C), C12(H12A,H12B,H12C), C18(H18A,H18B,H18C), C28(H28A,H28B,
 H28C), C29(H29A,H29B,H29C), C33(H33A,H33B,H33C), C1(H1A,H1B,H1C), C29A(H29D,
 H29E,H29F), C28A(H28D,H28E,H28F)
;
_shelx_shelxl_version_number 2014/7
_olex2_submission_special_instructions 'No special instructions were received'

loop_
_space_group_symop_operation_xyz
'x, y, z'
'-x, -y, -z'

loop_
_atom_site_label
_atom_site_type_symbol
_atom_site_fract_x
_atom_site_fract_y
_atom_site_fract_z
_atom_site_U_iso_or_equiv
_atom_site_adp_type
_atom_site_occupancy
_atom_site_site_symmetry_order
_atom_site_calc_flag
_atom_site_refinement_flags_posn
_atom_site_refinement_flags_adp
_atom_site_refinement_flags_occupancy
_atom_site_disorder_assembly
_atom_site_disorder_group
N1 N 0.3603(3) 0.1961(2) 0.44773(19) 0.0907(8) Uani 1 1 d . . . . .
N2 N 0.1587(4) 0.1317(3) 0.4872(2) 0.1198(12) Uani 1 1 d . . . . .
N3 N 0.1039(3) 0.1122(2) 0.3165(3) 0.0950(8) Uani 1 1 d . . . . .
N4 N 0.0491(3) 0.1037(3) 0.1433(3) 0.1209(11) Uani 1 1 d . . . . .
N5 N 0.2453(2) 0.1553(2) 0.08146(18) 0.0760(7) Uani 1 1 d . . . . .
N6 N 0.4446(3) 0.2097(2) 0.03284(18) 0.0842(7) Uani 1 1 d . . . . .
N7 N 0.5544(3) 0.2588(3) 0.3912(3) 0.1060(10) Uani 1 1 d . . . . .
N8 N 0.2214(8) 0.6615(9) 0.1691(11) 0.160(4) Uani 0.590(10) 1 d . U P A 1
C0AA C 0.4544(5) 0.2559(3) 0.4652(3) 0.0991(11) Uani 1 1 d . . . . .
C2 C 0.4544(6) 0.3185(4) 0.5546(4) 0.1361(18) Uani 1 1 d . . . . .
H2 H 0.5239 0.3583 0.5683 0.163 Uiso 1 1 calc R . . . .
C3 C 0.3453(8) 0.3162(4) 0.6192(3) 0.1400(19) Uani 1 1 d . . . . .
H3 H 0.3399 0.3581 0.6774 0.168 Uiso 1 1 calc R . . . .
C4 C 0.2430(6) 0.2548(4) 0.6022(3) 0.1347(17) Uani 1 1 d . . . . .
H4 H 0.1703 0.2538 0.6475 0.162 Uiso 1 1 calc R . . . .
C5 C 0.2550(5) 0.1943(3) 0.5130(2) 0.1030(12) Uani 1 1 d . . . . .
C6 C 0.0240(6) 0.1524(5) 0.5285(4) 0.166(2) Uani 1 1 d . . . . .
H6A H 0.0260 0.1333 0.6004 0.249 Uiso 1 1 calc GR . . . .
H6B H -0.0313 0.1070 0.4954 0.249 Uiso 1 1 calc GR . . . .
H6C H -0.0133 0.2309 0.5174 0.249 Uiso 1 1 calc GR . . . .
C7 C 0.1794(4) 0.0722(3) 0.3947(3) 0.0990(11) Uani 1 1 d . . . . .
C8 C 0.2790(5) -0.0254(3) 0.3928(3) 0.1131(13) Uani 1 1 d . . . . .
H8 H 0.3334 -0.0496 0.4488 0.136 Uiso 1 1 calc R . . . .
C9 C 0.2919(4) -0.0820(3) 0.3055(3) 0.1040(12) Uani 1 1 d . U . . .
H9 H 0.3534 -0.1488 0.3020 0.125 Uiso 1 1 calc R . . . .
C10 C 0.2157(4) -0.0423(3) 0.2229(3) 0.0987(10) Uani 1 1 d . U . . .
H10 H 0.2256 -0.0805 0.1625 0.118 Uiso 1 1 calc R . . . .
C11 C 0.1234(3) 0.0558(3) 0.2304(3) 0.0953(10) Uani 1 1 d . . . . .
C12 C -0.0974(4) 0.1143(7) 0.1495(5) 0.199(3) Uani 1 1 d . . . . .
H12A H -0.1376 0.1873 0.1218 0.299 Uiso 1 1 calc GR . . . .
H12B H -0.1252 0.1061 0.2195 0.299 Uiso 1 1 calc GR . . . .
H12C H -0.1264 0.0565 0.1111 0.299 Uiso 1 1 calc GR . . . .
C13 C 0.1157(3) 0.1496(3) 0.0640(3) 0.0958(11) Uani 1 1 d . . . . .
C14 C 0.0533(5) 0.1871(5) -0.0285(5) 0.1403(19) Uani 1 1 d . . . . .
H14 H -0.0367 0.1809 -0.0397 0.168 Uiso 1 1 calc R . . . .
C15 C 0.1299(8) 0.2336(5) -0.1023(4) 0.159(3) Uani 1 1 d . . . . .
H15 H 0.0907 0.2602 -0.1643 0.190 Uiso 1 1 calc R . . . .
C16 C 0.2600(6) 0.2410(3) -0.0863(3) 0.1203(15) Uani 1 1 d . . . . .
H16 H 0.3122 0.2712 -0.1366 0.144 Uiso 1 1 calc R . . . .
C17 C 0.3149(4) 0.2019(2) 0.0087(2) 0.0798(8) Uani 1 1 d . . . . .
C18 C 0.5410(5) 0.2330(3) -0.0468(3) 0.1244(14) Uani 1 1 d . . . . .
H18A H 0.5506 0.1746 -0.0952 0.187 Uiso 1 1 calc GR . . . .
H18B H 0.6274 0.2351 -0.0169 0.187 Uiso 1 1 calc GR . . . .
H18C H 0.5087 0.3046 -0.0808 0.187 Uiso 1 1 calc GR . . . .
C19 C 0.4984(3) 0.1663(2) 0.1306(2) 0.0688(7) Uani 1 1 d . . . . .
C20 C 0.5599(3) 0.0545(2) 0.1395(2) 0.0739(8) Uani 1 1 d . . . . .
H20 H 0.5634 0.0091 0.0836 0.089 Uiso 1 1 calc R . . . .
C21 C 0.6157(3) 0.0103(3) 0.2298(3) 0.0852(9) Uani 1 1 d . . . . .
H21 H 0.6554 -0.0654 0.2360 0.102 Uiso 1 1 calc R . . . .
C22 C 0.6127(3) 0.0777(3) 0.3106(3) 0.0940(10) Uani 1 1 d . . . . .
H22 H 0.6524 0.0480 0.3716 0.113 Uiso 1 1 calc R . . . .
C23 C 0.5512(3) 0.1902(2) 0.3033(2) 0.0810(8) Uani 1 1 d . . . . .
C24 C 0.4909(2) 0.2362(2) 0.2127(2) 0.0688(7) Uani 1 1 d . . . . .
C25 C 0.4169(3) 0.3583(2) 0.2066 0.0841(9) Uani 1 1 d D U . . .
H25 H 0.3806 0.3605 0.1376 0.101 Uiso 0.590(10) 1 calc R . P A 1
H25A H 0.4236 0.3623 0.2808 0.101 Uiso 0.410(10) 1 calc R . P A 2
C26 C 0.2879(10) 0.3789(8) 0.2651(7) 0.076(2) Uani 0.590(10) 1 d . . P A 1
H26A H 0.3099 0.3991 0.3328 0.091 Uiso 0.590(10) 1 calc R . P A 1
H26B H 0.2556 0.3071 0.2731 0.091 Uiso 0.590(10) 1 calc R . P A 1
C27 C 0.1626(14) 0.4702(16) 0.2272(14) 0.080(3) Uani 0.590(10) 1 d . . P A 1
C28 C 0.0622(11) 0.4853(10) 0.3148(10) 0.154(4) Uani 0.590(10) 1 d . . P A 1
H28A H 0.0375 0.4136 0.3355 0.231 Uiso 0.590(10) 1 calc GR . P A 1
H28B H -0.0173 0.5367 0.2935 0.231 Uiso 0.590(10) 1 calc GR . P A 1
H28C H 0.1025 0.5154 0.3711 0.231 Uiso 0.590(10) 1 calc GR . P A 1
C29 C 0.0998(11) 0.4272(8) 0.1325(10) 0.179(6) Uani 0.590(10) 1 d . . P A 1
H29A H 0.1680 0.4126 0.0801 0.268 Uiso 0.590(10) 1 calc GR . P A 1
H29B H 0.0270 0.4835 0.1077 0.268 Uiso 0.590(10) 1 calc GR . P A 1
H29C H 0.0655 0.3587 0.1512 0.268 Uiso 0.590(10) 1 calc GR . P A 1
C30 C 0.2025(9) 0.5767(9) 0.1981(11) 0.104(4) Uani 0.590(10) 1 d . . P A 1
C31 C 0.5056(5) 0.4432(3) 0.1915(5) 0.1473(18) Uani 1 1 d D U . . .
C33 C 0.6808(5) 0.2997(4) 0.4097(4) 0.1457(18) Uani 1 1 d . . . . .
H33A H 0.6671 0.3806 0.4000 0.219 Uiso 1 1 calc GR . . . .
H33B H 0.7495 0.2668 0.3629 0.219 Uiso 1 1 calc GR . . . .
H33C H 0.7091 0.2788 0.4784 0.219 Uiso 1 1 calc GR . . . .
C1 C 0.6428(4) 0.4294(4) 0.1495(4) 0.1438(17) Uani 1 1 d D . . . .
H1A H 0.6963 0.3638 0.1814 0.216 Uiso 1 1 calc GR . . . .
H1B H 0.6824 0.4950 0.1621 0.216 Uiso 1 1 calc GR . . . .
H1C H 0.6402 0.4202 0.0773 0.216 Uiso 1 1 calc GR . . . .
O32 O 0.4868(5) 0.5193(4) 0.2641(4) 0.135(2) Uani 0.638(8) 1 d D U P B 1
O32A O 0.4435(10) 0.4856(8) 0.0952(7) 0.168(5) Uani 0.362(8) 1 d D U P B 2
C30A C 0.215(3) 0.5713(17) 0.2466(16) 0.149(9) Uani 0.410(10) 1 d . . P A 2
N8A N 0.248(2) 0.6609(16) 0.2408(18) 0.219(8) Uani 0.410(10) 1 d . U P A 2
C26A C 0.2715(15) 0.3748(12) 0.2154(12) 0.083(3) Uani 0.410(10) 1 d . . P A 2
H26C H 0.2399 0.3707 0.1464 0.099 Uiso 0.410(10) 1 calc R . P A 2
H26D H 0.2511 0.3075 0.2523 0.099 Uiso 0.410(10) 1 calc R . P A 2
C27A C 0.184(3) 0.464(3) 0.257(3) 0.118(10) Uani 0.410(10) 1 d . . P A 2
C29A C 0.0389(14) 0.4678(14) 0.222(2) 0.184(9) Uani 0.410(10) 1 d . . P A 2
H29D H -0.0176 0.5334 0.2471 0.276 Uiso 0.410(10) 1 calc GR . P A 2
H29E H 0.0059 0.4010 0.2474 0.276 Uiso 0.410(10) 1 calc GR . P A 2
H29F H 0.0370 0.4712 0.1485 0.276 Uiso 0.410(10) 1 calc GR . P A 2
C28A C 0.169(2) 0.4468(11) 0.3746(13) 0.178(8) Uani 0.410(10) 1 d . . P A 2
H28D H 0.1949 0.5095 0.4075 0.267 Uiso 0.410(10) 1 calc GR . P A 2
H28E H 0.2255 0.3781 0.3972 0.267 Uiso 0.410(10) 1 calc GR . P A 2
H28F H 0.0758 0.4420 0.3916 0.267 Uiso 0.410(10) 1 calc GR . P A 2

loop_
_atom_site_aniso_label
_atom_site_aniso_U_11
_atom_site_aniso_U_22
_atom_site_aniso_U_33
_atom_site_aniso_U_23
_atom_site_aniso_U_13
_atom_site_aniso_U_12
N1 0.123(2) 0.0757(16) 0.0696(15) -0.0117(12) -0.0069(16) -0.0007(15)
N2 0.154(3) 0.101(2) 0.103(2) -0.0158(18) 0.056(2) -0.023(2)
N3 0.0798(17) 0.0875(18) 0.122(2) -0.0117(17) 0.0309(16) -0.0280(14)
N4 0.0575(16) 0.153(3) 0.155(3) -0.039(2) -0.0164(19) -0.0154(18)
N5 0.0703(15) 0.0789(15) 0.0769(15) -0.0217(11) -0.0117(12) -0.0002(11)
N6 0.1004(19) 0.0735(15) 0.0758(16) 0.0016(11) 0.0177(13) -0.0094(13)
N7 0.099(2) 0.101(2) 0.122(2) -0.0447(17) -0.0343(19) -0.0126(16)
N8 0.105(5) 0.111(6) 0.258(11) 0.047(7) 0.000(6) -0.014(4)
C0AA 0.125(3) 0.081(2) 0.082(2) -0.0249(16) -0.028(2) 0.019(2)
C2 0.181(5) 0.112(3) 0.109(3) -0.047(2) -0.043(3) 0.012(3)
C3 0.218(6) 0.108(3) 0.084(3) -0.035(2) -0.008(3) 0.014(3)
C4 0.206(5) 0.109(3) 0.080(2) -0.015(2) 0.025(3) 0.000(3)
C5 0.151(3) 0.082(2) 0.0631(18) -0.0056(15) 0.020(2) 0.017(2)
C6 0.181(5) 0.156(4) 0.156(4) -0.028(3) 0.095(4) -0.014(4)
C7 0.124(3) 0.080(2) 0.096(2) -0.0133(18) 0.052(2) -0.030(2)
C8 0.157(4) 0.077(2) 0.099(2) 0.0104(18) 0.036(2) -0.010(2)
C9 0.132(3) 0.0672(18) 0.113(3) -0.0093(18) 0.041(2) -0.0207(19)
C10 0.096(2) 0.088(2) 0.119(3) -0.023(2) 0.022(2) -0.0342(19)
C11 0.078(2) 0.094(2) 0.123(3) -0.032(2) 0.032(2) -0.0370(18)
C12 0.053(2) 0.278(8) 0.270(7) -0.079(6) -0.004(3) -0.014(3)
C13 0.0675(19) 0.105(2) 0.111(3) -0.040(2) -0.0237(19) 0.0099(17)
C14 0.108(3) 0.152(4) 0.148(4) -0.059(3) -0.067(3) 0.038(3)
C15 0.192(6) 0.157(5) 0.102(3) -0.032(3) -0.051(4) 0.062(4)
C16 0.157(4) 0.109(3) 0.077(2) -0.0057(19) -0.013(2) 0.036(3)
C17 0.096(2) 0.0671(16) 0.0675(18) -0.0107(13) 0.0017(16) 0.0133(15)
C18 0.157(4) 0.101(3) 0.111(3) 0.017(2) 0.053(3) -0.024(2)
C19 0.0576(14) 0.0599(14) 0.0902(19) -0.0062(13) 0.0143(13) -0.0141(11)
C20 0.0690(16) 0.0640(15) 0.0891(19) -0.0147(13) 0.0088(14) -0.0100(12)
C21 0.0783(19) 0.0667(16) 0.107(2) -0.0124(16) -0.0090(16) 0.0040(14)
C22 0.083(2) 0.088(2) 0.106(2) -0.0159(18) -0.0209(17) 0.0078(16)
C23 0.0661(16) 0.0746(17) 0.103(2) -0.0272(15) -0.0080(15) -0.0068(14)
C24 0.0547(14) 0.0574(14) 0.0956(19) -0.0085(13) 0.0007(13) -0.0118(11)
C25 0.0791(19) 0.0555(15) 0.118(2) -0.0102(15) 0.0052(16) -0.0113(13)
C26 0.076(4) 0.066(3) 0.078(5) 0.001(4) 0.001(4) 0.011(3)
C27 0.056(4) 0.062(5) 0.115(9) 0.000(6) 0.007(6) 0.008(3)
C28 0.115(7) 0.131(7) 0.194(10) 0.013(7) 0.061(8) 0.033(6)
C29 0.148(8) 0.124(6) 0.251(12) -0.077(7) -0.111(8) 0.049(5)
C30 0.073(4) 0.064(5) 0.170(11) 0.020(6) 0.004(5) -0.001(3)
C31 0.112(3) 0.081(3) 0.243(5) 0.020(3) 0.006(3) -0.007(2)
C33 0.124(3) 0.131(3) 0.191(4) -0.047(3) -0.060(3) -0.028(3)
C1 0.120(3) 0.109(3) 0.214(5) -0.011(3) 0.031(3) -0.058(3)
O32 0.120(3) 0.081(3) 0.210(5) -0.069(3) -0.027(3) -0.012(2)
O32A 0.185(9) 0.123(6) 0.186(9) 0.018(6) 0.040(7) -0.011(6)
C30A 0.23(2) 0.065(9) 0.144(15) -0.029(9) -0.019(11) 0.003(9)
N8A 0.299(17) 0.101(9) 0.267(16) -0.041(10) -0.042(13) -0.047(9)
C26A 0.087(6) 0.065(5) 0.093(9) -0.008(7) -0.003(7) 0.000(4)
C27A 0.125(17) 0.071(8) 0.15(2) 0.018(11) -0.024(11) 0.006(9)
C29A 0.090(9) 0.163(12) 0.31(3) -0.126(16) 0.003(12) -0.005(8)
C28A 0.219(18) 0.103(8) 0.187(14) -0.017(8) 0.063(13) 0.041(10)

loop_
_atom_type_symbol
_atom_type_description
_atom_type_scat_dispersion_real
_atom_type_scat_dispersion_imag
_atom_type_scat_source
C C 0.0033 0.0016 'International Tables Vol C Tables 4.2.6.8 and 6.1.1.4'
H H 0.0000 0.0000 'International Tables Vol C Tables 4.2.6.8 and 6.1.1.4'
N N 0.0061 0.0033 'International Tables Vol C Tables 4.2.6.8 and 6.1.1.4'
O O 0.0106 0.0060 'International Tables Vol C Tables 4.2.6.8 and 6.1.1.4'

loop_
_geom_angle_atom_site_label_1
_geom_angle_atom_site_label_2
_geom_angle_atom_site_label_3
_geom_angle
C0AA N1 C5 120.7(3)
C5 N2 C6 121.6(4)
C5 N2 C7 117.7(3)
C6 N2 C7 117.5(4)
C7 N3 C11 117.3(3)
C11 N4 C12 117.2(4)
C13 N4 C11 119.3(3)
C13 N4 C12 123.0(4)
C17 N5 C13 118.0(3)
C17 N6 C18 120.3(3)
C17 N6 C19 120.2(2)
C19 N6 C18 117.5(3)
C0AA N7 C23 117.9(3)
C0AA N7 C33 122.7(4)
C23 N7 C33 117.1(4)
N1 C0AA N7 117.0(3)
N1 C0AA C2 122.4(5)
N7 C0AA C2 120.6(4)
C0AA C2 H2 122.2
C3 C2 C0AA 115.6(5)
C3 C2 H2 122.2
C2 C3 H3 118.3
C2 C3 C4 123.3(4)
C4 C3 H3 118.3
C3 C4 H4 121.9
C3 C4 C5 116.2(5)
C5 C4 H4 121.9
N1 C5 N2 116.8(3)
N1 C5 C4 121.7(5)
N2 C5 C4 121.5(4)
N2 C6 H6A 109.5
N2 C6 H6B 109.5
N2 C6 H6C 109.5
H6A C6 H6B 109.5
H6A C6 H6C 109.5
H6B C6 H6C 109.5
N3 C7 N2 117.7(4)
N3 C7 C8 123.9(3)
C8 C7 N2 118.4(4)
C7 C8 H8 121.6
C9 C8 C7 116.8(4)
C9 C8 H8 121.6
C8 C9 H9 119.7
C8 C9 C10 120.7(4)
C10 C9 H9 119.7
C9 C10 H10 120.7
C9 C10 C11 118.7(4)
C11 C10 H10 120.7
N3 C11 N4 117.4(3)
N3 C11 C10 122.6(4)
C10 C11 N4 119.9(3)
N4 C12 H12A 109.5
N4 C12 H12B 109.5
N4 C12 H12C 109.5
H12A C12 H12B 109.5
H12A C12 H12C 109.5
H12B C12 H12C 109.5
N4 C13 C14 122.7(4)
N5 C13 N4 114.8(3)
N5 C13 C14 122.5(5)
C13 C14 H14 121.2
C15 C14 C13 117.5(5)
C15 C14 H14 121.2
C14 C15 H15 119.5
C16 C15 C14 121.1(5)
C16 C15 H15 119.5
C15 C16 H16 121.1
C15 C16 C17 117.9(5)
C17 C16 H16 121.1
N5 C17 N6 115.1(3)
N5 C17 C16 123.0(4)
N6 C17 C16 121.8(4)
N6 C18 H18A 109.5
N6 C18 H18B 109.5
N6 C18 H18C 109.5
H18A C18 H18B 109.5
H18A C18 H18C 109.5
H18B C18 H18C 109.5
C20 C19 N6 118.2(3)
C20 C19 C24 121.2(3)
C24 C19 N6 120.6(2)
C19 C20 H20 119.8
C21 C20 C19 120.4(3)
C21 C20 H20 119.8
C20 C21 H21 120.2
C22 C21 C20 119.5(3)
C22 C21 H21 120.2
C21 C22 H22 119.5
C21 C22 C23 121.0(3)
C23 C22 H22 119.5
C22 C23 N7 118.5(3)
C22 C23 C24 120.4(3)
C24 C23 N7 121.1(3)
C19 C24 C23 117.4(2)
C19 C24 C25 122.2(2)
C23 C24 C25 120.3(2)
C24 C25 H25 99.2
C24 C25 H25A 90.2
C26 C25 C24 115.1(4)
C26 C25 H25 99.2
C31 C25 C24 114.5(3)
C31 C25 H25 99.2
C31 C25 H25A 90.2
C31 C25 C26 122.8(5)
C26A C25 C24 116.8(6)
C26A C25 H25A 90.2
C26A C25 C31 128.7(6)
C25 C26 H26A 106.8
C25 C26 H26B 106.8
C25 C26 C27 122.0(8)
H26A C26 H26B 106.7
C27 C26 H26A 106.8
C27 C26 H26B 106.8
C28 C27 C26 107.0(12)
C28 C27 C29 111.4(13)
C29 C27 C26 109.3(12)
C30 C27 C26 112.0(11)
C30 C27 C28 109.5(13)
C30 C27 C29 107.6(13)
C27 C28 H28A 109.5
C27 C28 H28B 109.5
C27 C28 H28C 109.5
H28A C28 H28B 109.5
H28A C28 H28C 109.5
H28B C28 H28C 109.5
C27 C29 H29A 109.5
C27 C29 H29B 109.5
C27 C29 H29C 109.5
H29A C29 H29B 109.5
H29A C29 H29C 109.5
H29B C29 H29C 109.5
N8 C30 C27 172.5(13)
C1 C31 C25 128.4(4)
O32 C31 C25 111.9(4)
O32 C31 C1 111.9(4)
O32A C31 C25 92.8(5)
O32A C31 C1 93.8(5)
N7 C33 H33A 109.5
N7 C33 H33B 109.5
N7 C33 H33C 109.5
H33A C33 H33B 109.5
H33A C33 H33C 109.5
H33B C33 H33C 109.5
C31 C1 H1A 109.5
C31 C1 H1B 109.5
C31 C1 H1C 109.5
H1A C1 H1B 109.5
H1A C1 H1C 109.5
H1B C1 H1C 109.5
N8A C30A C27A 176(3)
C25 C26A H26C 105.1
C25 C26A H26D 105.1
H26C C26A H26D 105.9
C27A C26A C25 128.7(19)
C27A C26A H26C 105.1
C27A C26A H26D 105.1
C30A C27A C26A 120(3)
C30A C27A C29A 108(2)
C30A C27A C28A 103(3)
C26A C27A C29A 111(3)
C26A C27A C28A 112(2)
C29A C27A C28A 102(2)
C27A C29A H29D 109.5
C27A C29A H29E 109.5
C27A C29A H29F 109.5
H29D C29A H29E 109.5
H29D C29A H29F 109.5
H29E C29A H29F 109.5
C27A C28A H28D 109.5
C27A C28A H28E 109.5
C27A C28A H28F 109.5
H28D C28A H28E 109.5
H28D C28A H28F 109.5
H28E C28A H28F 109.5

loop_
_geom_bond_atom_site_label_1
_geom_bond_atom_site_label_2
_geom_bond_distance
N1 C0AA 1.303(5)
N1 C5 1.346(5)
N2 C5 1.370(6)
N2 C6 1.430(6)
N2 C7 1.431(5)
N3 C7 1.311(5)
N3 C11 1.337(4)
N4 C11 1.422(5)
N4 C12 1.450(5)
N4 C13 1.366(5)
N5 C13 1.333(4)
N5 C17 1.325(4)
N6 C17 1.359(4)
N6 C18 1.456(4)
N6 C19 1.442(4)
N7 C0AA 1.383(5)
N7 C23 1.451(4)
N7 C33 1.457(5)
N8 C30 1.114(13)
C0AA C2 1.422(5)
C2 H2 0.9300
C2 C3 1.370(7)
C3 H3 0.9300
C3 C4 1.381(7)
C4 H4 0.9300
C4 C5 1.399(6)
C6 H6A 0.9600
C6 H6B 0.9600
C6 H6C 0.9600
C7 C8 1.409(5)
C8 H8 0.9300
C8 C9 1.352(5)
C9 H9 0.9300
C9 C10 1.360(5)
C10 H10 0.9300
C10 C11 1.378(5)
C12 H12A 0.9600
C12 H12B 0.9600
C12 H12C 0.9600
C13 C14 1.397(6)
C14 H14 0.9300
C14 C15 1.376(8)
C15 H15 0.9300
C15 C16 1.338(8)
C16 H16 0.9300
C16 C17 1.402(5)
C18 H18A 0.9600
C18 H18B 0.9600
C18 H18C 0.9600
C19 C20 1.383(4)
C19 C24 1.390(4)
C20 H20 0.9300
C20 C21 1.367(4)
C21 H21 0.9300
C21 C22 1.360(4)
C22 H22 0.9300
C22 C23 1.389(4)
C23 C24 1.393(4)
C24 C25 1.529(4)
C25 H25 0.9800
C25 H25A 0.9800
C25 C26 1.479(10)
C25 C31 1.459(5)
C25 C26A 1.437(15)
C26 H26A 0.9700
C26 H26B 0.9700
C26 C27 1.594(17)
C27 C28 1.508(19)
C27 C29 1.55(2)
C27 C30 1.43(2)
C28 H28A 0.9600
C28 H28B 0.9600
C28 H28C 0.9600
C29 H29A 0.9600
C29 H29B 0.9600
C29 H29C 0.9600
C31 C1 1.454(5)
C31 O32 1.339(6)
C31 O32A 1.453(8)
C33 H33A 0.9600
C33 H33B 0.9600
C33 H33C 0.9600
C1 H1A 0.9600
C1 H1B 0.9600
C1 H1C 0.9600
C30A N8A 1.17(3)
C30A C27A 1.37(4)
C26A H26C 0.9700
C26A H26D 0.9700
C26A C27A 1.39(4)
C27A C29A 1.53(3)
C27A C28A 1.56(4)
C29A H29D 0.9600
C29A H29E 0.9600
C29A H29F 0.9600
C28A H28D 0.9600
C28A H28E 0.9600
C28A H28F 0.9600

loop_
_geom_torsion_atom_site_label_1
_geom_torsion_atom_site_label_2
_geom_torsion_atom_site_label_3
_geom_torsion_atom_site_label_4
_geom_torsion
N1 C0AA C2 C3 -3.0(6)
N2 C7 C8 C9 177.3(3)
N3 C7 C8 C9 -2.7(5)
N4 C13 C14 C15 178.9(4)
N5 C13 C14 C15 -1.4(6)
N6 C19 C20 C21 178.3(3)
N6 C19 C24 C23 -176.7(2)
N6 C19 C24 C25 4.8(4)
N7 C0AA C2 C3 175.4(4)
N7 C23 C24 C19 176.7(3)
N7 C23 C24 C25 -4.7(4)
C0AA N1 C5 N2 178.2(3)
C0AA N1 C5 C4 -0.8(5)
C0AA N7 C23 C22 -85.5(4)
C0AA N7 C23 C24 96.1(4)
C0AA C2 C3 C4 2.1(7)
C2 C3 C4 C5 -0.7(7)
C3 C4 C5 N1 0.0(6)
C3 C4 C5 N2 -179.0(4)
C5 N1 C0AA N7 -176.0(3)
C5 N1 C0AA C2 2.4(5)
C5 N2 C7 N3 -106.3(4)
C5 N2 C7 C8 73.7(4)
C6 N2 C5 N1 -158.3(4)
C6 N2 C5 C4 20.8(6)
C6 N2 C7 N3 54.0(5)
C6 N2 C7 C8 -126.0(4)
C7 N2 C5 N1 1.1(5)
C7 N2 C5 C4 -179.8(3)
C7 N3 C11 N4 -175.3(3)
C7 N3 C11 C10 1.8(4)
C7 C8 C9 C10 3.0(5)
C8 C9 C10 C11 -1.1(5)
C9 C10 C11 N3 -1.4(5)
C9 C10 C11 N4 175.6(3)
C11 N3 C7 N2 -179.7(3)
C11 N3 C7 C8 0.3(5)
C11 N4 C13 N5 -6.8(5)
C11 N4 C13 C14 172.9(4)
C12 N4 C11 N3 -63.6(5)
C12 N4 C11 C10 119.2(5)
C12 N4 C13 N5 164.8(4)
C12 N4 C13 C14 -15.4(6)
C13 N4 C11 N3 108.5(4)
C13 N4 C11 C10 -68.6(4)
C13 N5 C17 N6 177.3(3)
C13 N5 C17 C16 -2.5(4)
C13 C14 C15 C16 0.9(7)
C14 C15 C16 C17 -1.2(7)
C15 C16 C17 N5 2.0(5)
C15 C16 C17 N6 -177.7(4)
C17 N5 C13 N4 -178.1(3)
C17 N5 C13 C14 2.1(5)
C17 N6 C19 C20 88.9(3)
C17 N6 C19 C24 -92.5(3)
C18 N6 C17 N5 165.0(3)
C18 N6 C17 C16 -15.3(4)
C18 N6 C19 C20 -74.9(3)
C18 N6 C19 C24 103.7(3)
C19 N6 C17 N5 1.6(4)
C19 N6 C17 C16 -178.7(3)
C19 C20 C21 C22 -1.3(4)
C19 C24 C25 C26 108.5(5)
C19 C24 C25 C31 -101.0(4)
C19 C24 C25 C26A 78.5(7)
C20 C19 C24 C23 1.8(4)
C20 C19 C24 C25 -176.7(2)
C20 C21 C22 C23 1.4(5)
C21 C22 C23 N7 -178.4(3)
C21 C22 C23 C24 0.1(5)
C22 C23 C24 C19 -1.7(4)
C22 C23 C24 C25 176.8(3)
C23 N7 C0AA N1 -3.5(4)
C23 N7 C0AA C2 178.1(3)
C23 C24 C25 C26 -70.0(5)
C23 C24 C25 C31 80.5(4)
C23 C24 C25 C26A -100.0(7)
C24 C19 C20 C21 -0.3(4)
C24 C25 C26 C27 -146.6(10)
C24 C25 C31 C1 22.0(7)
C24 C25 C31 O32 -124.4(4)
C24 C25 C31 O32A 119.1(5)
C24 C25 C26A C27A 148(2)
C25 C26 C27 C28 -168.3(10)
C25 C26 C27 C29 70.9(15)
C25 C26 C27 C30 -48.3(17)
C25 C26A C27A C30A 35(4)
C25 C26A C27A C29A 162.1(17)
C25 C26A C27A C28A -85(3)
C26 C25 C31 C1 170.0(6)
C26 C25 C31 O32 23.6(7)
C31 C25 C26 C27 65.6(12)
C31 C25 C26A C27A -32(3)
C33 N7 C0AA N1 -165.7(3)
C33 N7 C0AA C2 15.9(5)
C33 N7 C23 C22 77.7(4)
C33 N7 C23 C24 -100.8(4)
C26A C25 C31 C1 -157.3(9)
C26A C25 C31 O32A -60.3(9)
